data_1518500
loop_
_publ_author_name
'Gra\&sl, C.'
'Bodensteiner, M.'
'Zabel, M.'
'Scheer, M.'

_publ_section_title
;
 Synthesis of arsenic-rich Asnligand complexes from yellow arsenic
;
_journal_issue 2
_journal_name_full 'Chem. Sci.'
_journal_page_first 1379
_journal_paper_doi 10.1039/C4SC03543G
_journal_volume 6
_journal_year 2015
_chemical_formula_moiety 'C51 H87 As12 Co3'
_chemical_formula_sum 'C51 H87 As12 Co3'
_chemical_formula_weight 1776.03
_space_group_crystal_system monoclinic
_space_group_IT_number 15
_space_group_name_Hall '-C 2yc'
_space_group_name_H-M_alt 'C 1 2/c 1'
_symmetry_space_group_name_Hall '-C 2yc'
_symmetry_space_group_name_H-M 'C 1 2/c 1'
_atom_sites_solution_hydrogens geom
_atom_sites_solution_primary direct
_audit_creation_date 2014-10-07
_audit_creation_method
;
Olex2 1.2-beta
(compiled 2014.09.19 svn.r3010 for OlexSys, GUI svn.r4874)
;
_audit_update_record
;
2014-10-10 deposited with the CCDC.
2014-12-05 downloaded from the CCDC.
;
_cell_angle_alpha 90
_cell_angle_beta 112.7520(10)
_cell_angle_gamma 90
_cell_formula_units_Z 8
_cell_length_a 28.9202(3)
_cell_length_b 15.78990(10)
_cell_length_c 29.9375(3)
_cell_measurement_reflns_used 15200
_cell_measurement_temperature 123.00(10)
_cell_measurement_theta_max 70.3717
_cell_measurement_theta_min 3.0701
_cell_volume 12607.1(2)
_computing_cell_refinement
;
CrysAlisPro, Agilent Technologies,
Version 1.171.35.19 (release 27-10-2011 CrysAlis171 .NET)
(compiled Oct 27 2011,15:02:11)
;
_computing_data_collection
;
CrysAlisPro, Agilent Technologies,
Version 1.171.35.19 (release 27-10-2011 CrysAlis171 .NET)
(compiled Oct 27 2011,15:02:11)
;
_computing_data_reduction
;
CrysAlisPro, Agilent Technologies,
Version 1.171.35.19 (release 27-10-2011 CrysAlis171 .NET)
(compiled Oct 27 2011,15:02:11)
;
_computing_molecular_graphics 'Olex2 (Dolomanov et al., 2009)'
_computing_publication_material 'Olex2 (Dolomanov et al., 2009)'
_computing_structure_refinement 'ShelXL (Sheldrick, 2008)'
_computing_structure_solution 'SIR97 (Burla et al., 2007)'
_diffrn_ambient_temperature 123.00(10)
_diffrn_detector_area_resol_mean 10.3546
_diffrn_measured_fraction_theta_full 0.994
_diffrn_measured_fraction_theta_max 0.975
_diffrn_measurement_details
;
  1 omega  -81.00  -55.00   0.5000   10.0000
omega____ theta____ kappa____ phi______ frames
    -      -41.0814 -159.0000   95.0000 52

  2 omega  -62.00   30.00   0.5000   10.0000
omega____ theta____ kappa____ phi______ frames
    -      -41.0814   77.0000  -60.0000 184

  3 omega -108.00  -17.00   0.5000   10.0000
omega____ theta____ kappa____ phi______ frames
    -      -41.0814  -37.0000  -30.0000 182

  4 omega   27.00   73.00   0.5000   60.0000
omega____ theta____ kappa____ phi______ frames
    -      100.5179  -45.0000   30.0000 92

  5 omega   74.00  118.00   0.5000   60.0000
omega____ theta____ kappa____ phi______ frames
    -      100.5179 -125.0000 -120.0000 88

  6 omega   26.00   52.00   0.5000   60.0000
omega____ theta____ kappa____ phi______ frames
    -      100.5179  -30.0000   60.0000 52

  7 omega   41.00  107.00   0.5000   60.0000
omega____ theta____ kappa____ phi______ frames
    -      100.5179  -94.0000    0.0000 132

  8 omega   23.00   67.00   0.5000   60.0000
omega____ theta____ kappa____ phi______ frames
    -      100.5179  -30.0000   90.0000 88

  9 omega   28.00   75.00   0.5000   60.0000
omega____ theta____ kappa____ phi______ frames
    -      100.5179  -45.0000 -180.0000 94

 10 omega   18.00   65.00   0.5000   60.0000
omega____ theta____ kappa____ phi______ frames
    -      100.5179    0.0000  -60.0000 94

 11 omega   83.00  157.00   0.5000   60.0000
omega____ theta____ kappa____ phi______ frames
    -      100.5179    0.0000  -60.0000 148

 12 omega   28.00   65.00   0.5000   60.0000
omega____ theta____ kappa____ phi______ frames
    -      100.5179  -30.0000  -60.0000 74

 13 omega -115.00  -11.00   0.5000   10.0000
omega____ theta____ kappa____ phi______ frames
    -      -41.0814  -57.0000 -180.0000 208

 14 omega -115.00  -11.00   0.5000   10.0000
omega____ theta____ kappa____ phi______ frames
    -      -41.0814  -57.0000  -90.0000 208

 15 omega -115.00  -11.00   0.5000   10.0000
omega____ theta____ kappa____ phi______ frames
    -      -41.0814  -57.0000   90.0000 208

 16 omega   73.00   98.00   0.5000   60.0000
omega____ theta____ kappa____ phi______ frames
    -      100.5179   45.0000    0.0000 50

 17 omega   73.00  147.50   0.5000   60.0000
omega____ theta____ kappa____ phi______ frames
    -      100.5179   45.0000  120.0000 149
;
_diffrn_measurement_device_type 'SuperNova, Single source at offset), Atlas'
_diffrn_measurement_method '\w scans'
_diffrn_orient_matrix_UB_11 0.0558585000
_diffrn_orient_matrix_UB_12 0.0249467000
_diffrn_orient_matrix_UB_13 0.0205638000
_diffrn_orient_matrix_UB_21 -0.0040968000
_diffrn_orient_matrix_UB_22 0.0238318000
_diffrn_orient_matrix_UB_23 -0.0512827000
_diffrn_orient_matrix_UB_31 -0.0141927000
_diffrn_orient_matrix_UB_32 0.0912408000
_diffrn_orient_matrix_UB_33 0.0078313000
_diffrn_radiation_monochromator mirror
_diffrn_radiation_type CuK\a
_diffrn_radiation_wavelength 1.54178
_diffrn_reflns_av_R_equivalents 0.0451
_diffrn_reflns_av_unetI/netI 0.0399
_diffrn_reflns_Laue_measured_fraction_full 0.994
_diffrn_reflns_Laue_measured_fraction_max 0.975
_diffrn_reflns_limit_h_max 34
_diffrn_reflns_limit_h_min -35
_diffrn_reflns_limit_k_max 19
_diffrn_reflns_limit_k_min -16
_diffrn_reflns_limit_l_max 33
_diffrn_reflns_limit_l_min -36
_diffrn_reflns_number 38088
_diffrn_reflns_point_group_measured_fraction_full 0.994
_diffrn_reflns_point_group_measured_fraction_max 0.975
_diffrn_reflns_theta_full 67.679
_diffrn_reflns_theta_max 70.494
_diffrn_reflns_theta_min 3.201
_diffrn_source 'SuperNova (Cu) X-ray Source'
_exptl_absorpt_coefficient_mu 13.346
_exptl_absorpt_correction_T_max 0.916
_exptl_absorpt_correction_T_min 0.563
_exptl_absorpt_correction_type analytical
_exptl_absorpt_process_details
;
CrysAlisPro, Agilent Technologies,
Version 1.171.35.19 (release 27-10-2011 CrysAlis171 .NET)
(compiled Oct 27 2011,15:02:11)
Analytical numeric absorption correction using a multifaceted crystal
            model based on expressions derived by R.C. Clark & J.S. Reid.
(Clark, R. C. & Reid, J. S. (1995). Acta Cryst. A51, 887-897)
;
_exptl_crystal_colour black
_exptl_crystal_colour_primary black
_exptl_crystal_density_diffrn 1.871
_exptl_crystal_description plate
_exptl_crystal_F_000 6960
_exptl_crystal_recrystallization_method
'The material was recrystallised from a saturated hexane solution at -25 degree celsius.'
_exptl_crystal_size_max 0.075
_exptl_crystal_size_mid 0.0352
_exptl_crystal_size_min 0.0066
_refine_diff_density_max 0.914
_refine_diff_density_min -0.489
_refine_diff_density_rms 0.086
_refine_ls_extinction_method none
_refine_ls_goodness_of_fit_ref 1.032
_refine_ls_hydrogen_treatment constr
_refine_ls_matrix_type full
_refine_ls_number_parameters 622
_refine_ls_number_reflns 11768
_refine_ls_number_restraints 0
_refine_ls_restrained_S_all 1.032
_refine_ls_R_factor_all 0.0363
_refine_ls_R_factor_gt 0.0271
_refine_ls_shift/su_max 0.001
_refine_ls_shift/su_mean 0.000
_refine_ls_structure_factor_coef Fsqd
_refine_ls_weighting_details 'w=1/[\s^2^(Fo^2^)+(0.0191P)^2^+1.5323P] where P=(Fo^2^+2Fc^2^)/3'
_refine_ls_weighting_scheme calc
_refine_ls_wR_factor_gt 0.0555
_refine_ls_wR_factor_ref 0.0589
_reflns_Friedel_coverage 0.000
_reflns_number_gt 10045
_reflns_number_total 11768
_reflns_threshold_expression 'I > 2\s(I)'
_cod_data_source_file c4sc03543g1.cif
_cod_data_source_block 3
_cod_depositor_comments 'Adding full bibliography for 1518346--1518500.cif.'
_cod_database_code 1518500
_shelxl_version_number 2014/6
_chemical_oxdiff_formula 'C51 H87 As12 Co3'
_shelx_space_group_comment
;
The symmetry employed for this shelxl refinement is uniquely defined
by the following loop, which should always be used as a source of
symmetry information in preference to the above space-group names.
They are only intended as comments.
;
_reflns_odcompleteness_completeness 99.83
_reflns_odcompleteness_iscentric 1
_reflns_odcompleteness_theta 64.99
_olex2_refinement_description
;
1. Fixed Uiso
 At 1.2 times of:
  All C(H) groups
 At 1.5 times of:
  All C(H,H,H) groups
2.a Aromatic/amide H refined with riding coordinates:
 C1(H1), C3(H3), C18(H18), C20(H20), C35(H35), C37(H37)
2.b Idealised Me refined as rotating group:
 C7(H7A,H7B,H7C), C8(H8A,H8B,H8C), C9(H9A,H9B,H9C), C11(H11A,H11B,H11C),
 C12(H12A,H12B,H12C), C13(H13A,H13B,H13C), C15(H15A,H15B,H15C), C16(H16A,H16B,
 H16C), C17(H17A,H17B,H17C), C24(H24A,H24B,H24C), C25(H25A,H25B,H25C), C26(H26A,
 H26B,H26C), C28(H28A,H28B,H28C), C29(H29A,H29B,H29C), C30(H30A,H30B,H30C),
 C32(H32A,H32B,H32C), C33(H33A,H33B,H33C), C34(H34A,H34B,H34C), C41(H41A,H41B,
 H41C), C42(H42A,H42B,H42C), C43(H43A,H43B,H43C), C45(H45A,H45B,H45C), C46(H46A,
 H46B,H46C), C47(H47A,H47B,H47C), C49(H49A,H49B,H49C), C50(H50A,H50B,H50C),
 C51(H51A,H51B,H51C)
;
_olex2_diffrn_ambient_temperature_device 'Oxford Cryosystems'
_olex2_exptl_crystal_mounting_method 'The crystal was mounted on a MITIGEN holder oil'
_olex2_submission_special_instructions 'No special instructions were received'

loop_
_space_group_symop_operation_xyz
'x, y, z'
'-x, y, -z+1/2'
'x+1/2, y+1/2, z'
'-x+1/2, y+1/2, -z+1/2'
'-x, -y, -z'
'x, -y, z-1/2'
'-x+1/2, -y+1/2, -z'
'x+1/2, -y+1/2, z-1/2'

loop_
_atom_site_label
_atom_site_type_symbol
_atom_site_fract_x
_atom_site_fract_y
_atom_site_fract_z
_atom_site_U_iso_or_equiv
_atom_site_adp_type
_atom_site_occupancy
_atom_site_site_symmetry_order
_atom_site_calc_flag
_atom_site_refinement_flags_posn
C1 C 0.37079(13) 0.4894(2) 0.34267(11) 0.0215(7) Uani 1 1 d .
H1 H 0.3422 0.4590 0.3243 0.026 Uiso 1 1 calc R
C2 C 0.41999(13) 0.4680(2) 0.34723(11) 0.0226(7) Uani 1 1 d .
C3 C 0.45116(13) 0.5323(2) 0.37633(11) 0.0210(7) Uani 1 1 d .
H3 H 0.4856 0.5354 0.3846 0.025 Uiso 1 1 calc R
C4 C 0.42287(12) 0.5921(2) 0.39153(11) 0.0191(7) Uani 1 1 d .
C5 C 0.37079(12) 0.5641(2) 0.37013(11) 0.0205(7) Uani 1 1 d .
C6 C 0.43737(15) 0.3853(2) 0.33293(13) 0.0304(8) Uani 1 1 d .
C7 C 0.39351(17) 0.3360(3) 0.29667(16) 0.0395(10) Uani 1 1 d .
H7A H 0.4049 0.2812 0.2914 0.059 Uiso 1 1 calc GR
H7B H 0.3803 0.3663 0.2666 0.059 Uiso 1 1 calc GR
H7C H 0.3678 0.3294 0.3092 0.059 Uiso 1 1 calc GR
C8 C 0.47769(14) 0.3982(3) 0.31228(14) 0.0317(8) Uani 1 1 d .
H8A H 0.5044 0.4320 0.3343 0.048 Uiso 1 1 calc GR
H8B H 0.4633 0.4265 0.2816 0.048 Uiso 1 1 calc GR
H8C H 0.4907 0.3442 0.3080 0.048 Uiso 1 1 calc GR
C9 C 0.4605(2) 0.3332(3) 0.37970(16) 0.0592(16) Uani 1 1 d .
H9A H 0.4731 0.2807 0.3728 0.089 Uiso 1 1 calc GR
H9B H 0.4354 0.3217 0.3925 0.089 Uiso 1 1 calc GR
H9C H 0.4875 0.3645 0.4031 0.089 Uiso 1 1 calc GR
C10 C 0.45220(13) 0.6573(2) 0.43067(11) 0.0238(7) Uani 1 1 d .
C11 C 0.42329(15) 0.7337(3) 0.43766(13) 0.0330(9) Uani 1 1 d .
H11A H 0.4109 0.7666 0.4084 0.050 Uiso 1 1 calc GR
H11B H 0.4452 0.7680 0.4637 0.050 Uiso 1 1 calc GR
H11C H 0.3956 0.7146 0.4452 0.050 Uiso 1 1 calc GR
C12 C 0.47426(17) 0.6081(3) 0.47879(12) 0.0386(10) Uani 1 1 d .
H12A H 0.4942 0.6456 0.5042 0.058 Uiso 1 1 calc GR
H12B H 0.4949 0.5627 0.4757 0.058 Uiso 1 1 calc GR
H12C H 0.4475 0.5853 0.4865 0.058 Uiso 1 1 calc GR
C13 C 0.49656(13) 0.6932(2) 0.42021(13) 0.0286(8) Uani 1 1 d .
H13A H 0.4841 0.7211 0.3893 0.043 Uiso 1 1 calc GR
H13B H 0.5185 0.6478 0.4198 0.043 Uiso 1 1 calc GR
H13C H 0.5147 0.7331 0.4450 0.043 Uiso 1 1 calc GR
C14 C 0.32361(13) 0.5896(2) 0.37837(12) 0.0258(7) Uani 1 1 d .
C15 C 0.30638(14) 0.6821(3) 0.36570(14) 0.0322(8) Uani 1 1 d .
H15A H 0.3341 0.7196 0.3814 0.048 Uiso 1 1 calc GR
H15B H 0.2799 0.6945 0.3765 0.048 Uiso 1 1 calc GR
H15C H 0.2944 0.6899 0.3313 0.048 Uiso 1 1 calc GR
C16 C 0.27872(13) 0.5343(3) 0.34712(14) 0.0332(9) Uani 1 1 d .
H16A H 0.2735 0.5404 0.3136 0.050 Uiso 1 1 calc GR
H16B H 0.2492 0.5521 0.3518 0.050 Uiso 1 1 calc GR
H16C H 0.2856 0.4761 0.3565 0.050 Uiso 1 1 calc GR
C17 C 0.33285(15) 0.5697(3) 0.43145(13) 0.0346(9) Uani 1 1 d .
H17A H 0.3425 0.5114 0.4382 0.052 Uiso 1 1 calc GR
H17B H 0.3027 0.5797 0.4368 0.052 Uiso 1 1 calc GR
H17C H 0.3591 0.6055 0.4524 0.052 Uiso 1 1 calc GR
C18 C 0.29700(12) 0.5191(2) 0.13441(11) 0.0203(7) Uani 1 1 d .
H18 H 0.3100 0.4656 0.1451 0.024 Uiso 1 1 calc R
C19 C 0.31301(12) 0.5714(2) 0.10510(11) 0.0198(7) Uani 1 1 d .
C20 C 0.28481(12) 0.6467(2) 0.09964(11) 0.0202(7) Uani 1 1 d .
H20 H 0.2885 0.6941 0.0829 0.024 Uiso 1 1 calc R
C21 C 0.24972(12) 0.6416(2) 0.12296(11) 0.0226(7) Uani 1 1 d .
C22 C 0.25790(12) 0.5585(2) 0.14587(11) 0.0212(7) Uani 1 1 d .
C23 C 0.34725(12) 0.5467(2) 0.07956(11) 0.0209(7) Uani 1 1 d .
C24 C 0.34932(14) 0.6163(2) 0.04493(12) 0.0288(8) Uani 1 1 d .
H24A H 0.3161 0.6274 0.0216 0.043 Uiso 1 1 calc GR
H24B H 0.3703 0.5982 0.0285 0.043 Uiso 1 1 calc GR
H24C H 0.3629 0.6670 0.0629 0.043 Uiso 1 1 calc GR
C25 C 0.40046(12) 0.5260(2) 0.11558(12) 0.0240(7) Uani 1 1 d .
H25A H 0.4154 0.5757 0.1339 0.036 Uiso 1 1 calc GR
H25B H 0.4203 0.5071 0.0982 0.036 Uiso 1 1 calc GR
H25C H 0.3990 0.4821 0.1372 0.036 Uiso 1 1 calc GR
C26 C 0.32526(14) 0.4669(2) 0.04918(12) 0.0282(8) Uani 1 1 d .
H26A H 0.3204 0.4238 0.0695 0.042 Uiso 1 1 calc GR
H26B H 0.3480 0.4466 0.0353 0.042 Uiso 1 1 calc GR
H26C H 0.2937 0.4805 0.0238 0.042 Uiso 1 1 calc GR
C27 C 0.20993(13) 0.7109(3) 0.11501(13) 0.0286(8) Uani 1 1 d .
C28 C 0.21627(15) 0.7814(3) 0.08226(14) 0.0361(9) Uani 1 1 d .
H28A H 0.2489 0.8065 0.0975 0.054 Uiso 1 1 calc GR
H28B H 0.1910 0.8239 0.0773 0.054 Uiso 1 1 calc GR
H28C H 0.2129 0.7577 0.0516 0.054 Uiso 1 1 calc GR
C29 C 0.15704(14) 0.6735(3) 0.08713(16) 0.0413(10) Uani 1 1 d .
H29A H 0.1326 0.7180 0.0794 0.062 Uiso 1 1 calc GR
H29B H 0.1498 0.6319 0.1069 0.062 Uiso 1 1 calc GR
H29C H 0.1559 0.6474 0.0578 0.062 Uiso 1 1 calc GR
C30 C 0.21349(15) 0.7538(3) 0.16197(15) 0.0368(9) Uani 1 1 d .
H30A H 0.2458 0.7800 0.1772 0.055 Uiso 1 1 calc GR
H30B H 0.2091 0.7122 0.1834 0.055 Uiso 1 1 calc GR
H30C H 0.1878 0.7961 0.1549 0.055 Uiso 1 1 calc GR
C31 C 0.22892(13) 0.5042(2) 0.16918(12) 0.0283(8) Uani 1 1 d .
C32 C 0.20163(14) 0.5517(3) 0.19667(13) 0.0332(9) Uani 1 1 d .
H32A H 0.2256 0.5831 0.2229 0.050 Uiso 1 1 calc GR
H32B H 0.1847 0.5117 0.2093 0.050 Uiso 1 1 calc GR
H32C H 0.1776 0.5900 0.1750 0.050 Uiso 1 1 calc GR
C33 C 0.18985(15) 0.4518(3) 0.12821(14) 0.0362(9) Uani 1 1 d .
H33A H 0.1709 0.4175 0.1415 0.054 Uiso 1 1 calc GR
H33B H 0.2068 0.4160 0.1135 0.054 Uiso 1 1 calc GR
H33C H 0.1677 0.4894 0.1043 0.054 Uiso 1 1 calc GR
C34 C 0.26405(14) 0.4400(3) 0.20544(13) 0.0323(9) Uani 1 1 d .
H34A H 0.2906 0.4698 0.2302 0.048 Uiso 1 1 calc GR
H34B H 0.2780 0.4025 0.1887 0.048 Uiso 1 1 calc GR
H34C H 0.2453 0.4077 0.2199 0.048 Uiso 1 1 calc GR
C35 C 0.41720(12) 1.0621(2) 0.06302(12) 0.0228(7) Uani 1 1 d .
H35 H 0.4103 1.0356 0.0334 0.027 Uiso 1 1 calc R
C36 C 0.46459(12) 1.0602(2) 0.10234(11) 0.0208(7) Uani 1 1 d .
C37 C 0.45766(12) 1.1046(2) 0.14024(12) 0.0208(7) Uani 1 1 d .
H37 H 0.4824 1.1119 0.1710 0.025 Uiso 1 1 calc R
C38 C 0.40736(13) 1.1370(2) 0.12510(12) 0.0229(7) Uani 1 1 d .
C39 C 0.38147(12) 1.1099(2) 0.07487(12) 0.0238(7) Uani 1 1 d .
C40 C 0.51325(13) 1.0326(2) 0.09871(12) 0.0260(8) Uani 1 1 d .
C41 C 0.52297(15) 1.0948(3) 0.06390(14) 0.0343(9) Uani 1 1 d .
H41A H 0.4962 1.0910 0.0326 0.051 Uiso 1 1 calc GR
H41B H 0.5541 1.0809 0.0613 0.051 Uiso 1 1 calc GR
H41C H 0.5247 1.1514 0.0761 0.051 Uiso 1 1 calc GR
C42 C 0.55762(13) 1.0368(3) 0.14797(14) 0.0352(9) Uani 1 1 d .
H42A H 0.5605 1.0932 0.1607 0.053 Uiso 1 1 calc GR
H42B H 0.5880 1.0219 0.1439 0.053 Uiso 1 1 calc GR
H42C H 0.5521 0.9978 0.1700 0.053 Uiso 1 1 calc GR
C43 C 0.50983(15) 0.9424(3) 0.07785(15) 0.0352(9) Uani 1 1 d .
H43A H 0.5080 0.9020 0.1011 0.053 Uiso 1 1 calc GR
H43B H 0.5390 0.9312 0.0709 0.053 Uiso 1 1 calc GR
H43C H 0.4804 0.9379 0.0486 0.053 Uiso 1 1 calc GR
C44 C 0.39275(15) 1.1976(2) 0.15741(15) 0.0327(9) Uani 1 1 d .
C45 C 0.38406(17) 1.2861(3) 0.13387(19) 0.0474(11) Uani 1 1 d .
H45A H 0.4125 1.3016 0.1266 0.071 Uiso 1 1 calc GR
H45B H 0.3798 1.3267 0.1558 0.071 Uiso 1 1 calc GR
H45C H 0.3545 1.2850 0.1045 0.071 Uiso 1 1 calc GR
C46 C 0.43641(16) 1.2065(3) 0.20683(15) 0.0398(10) Uani 1 1 d .
H46A H 0.4659 1.2247 0.2022 0.060 Uiso 1 1 calc GR
H46B H 0.4427 1.1529 0.2232 0.060 Uiso 1 1 calc GR
H46C H 0.4279 1.2477 0.2260 0.060 Uiso 1 1 calc GR
C47 C 0.34688(16) 1.1712(3) 0.16818(17) 0.0404(10) Uani 1 1 d .
H47A H 0.3382 1.2161 0.1851 0.061 Uiso 1 1 calc GR
H47B H 0.3548 1.1211 0.1879 0.061 Uiso 1 1 calc GR
H47C H 0.3191 1.1599 0.1383 0.061 Uiso 1 1 calc GR
C48 C 0.33203(14) 1.1341(3) 0.03331(14) 0.0366(10) Uani 1 1 d .
C49 C 0.34437(17) 1.2106(4) 0.0079(2) 0.0626(17) Uani 1 1 d .
H49A H 0.3145 1.2292 -0.0183 0.094 Uiso 1 1 calc GR
H49B H 0.3690 1.1944 -0.0047 0.094 Uiso 1 1 calc GR
H49C H 0.3573 1.2560 0.0307 0.094 Uiso 1 1 calc GR
C50 C 0.28794(14) 1.1573(3) 0.04692(16) 0.0402(10) Uani 1 1 d .
H50A H 0.2803 1.1104 0.0634 0.060 Uiso 1 1 calc GR
H50B H 0.2592 1.1701 0.0181 0.060 Uiso 1 1 calc GR
H50C H 0.2965 1.2058 0.0679 0.060 Uiso 1 1 calc GR
C51 C 0.31410(15) 1.0607(3) -0.00345(14) 0.0463(12) Uani 1 1 d .
H51A H 0.3075 1.0117 0.0122 0.069 Uiso 1 1 calc GR
H51B H 0.3397 1.0476 -0.0154 0.069 Uiso 1 1 calc GR
H51C H 0.2840 1.0771 -0.0300 0.069 Uiso 1 1 calc GR
Co1 Co 0.39878(2) 0.58955(3) 0.31537(2) 0.01619(11) Uani 1 1 d .
Co2 Co 0.32602(2) 0.62927(3) 0.17374(2) 0.01580(11) Uani 1 1 d .
Co3 Co 0.40847(2) 1.00386(3) 0.12163(2) 0.01668(11) Uani 1 1 d .
As1 As 0.38749(2) 0.54571(2) 0.23259(2) 0.01710(7) Uani 1 1 d .
As2 As 0.32328(2) 0.64744(2) 0.25096(2) 0.01882(8) Uani 1 1 d .
As3 As 0.46233(2) 0.61676(2) 0.28235(2) 0.02052(8) Uani 1 1 d .
As4 As 0.38467(2) 0.74104(2) 0.30394(2) 0.02270(8) Uani 1 1 d .
As5 As 0.44195(2) 0.76420(2) 0.26318(2) 0.02477(9) Uani 1 1 d .
As6 As 0.37453(2) 0.74590(2) 0.18400(2) 0.01775(8) Uani 1 1 d .
As7 As 0.42552(2) 0.77161(2) 0.13711(2) 0.02303(8) Uani 1 1 d .
As8 As 0.46791(2) 0.90040(2) 0.17432(2) 0.02572(9) Uani 1 1 d .
As9 As 0.41474(2) 0.97239(2) 0.20410(2) 0.02764(9) Uani 1 1 d .
As10 As 0.34004(2) 0.88663(2) 0.18625(2) 0.02539(9) Uani 1 1 d .
As11 As 0.32558(2) 0.94646(2) 0.10722(2) 0.02312(8) Uani 1 1 d .
As12 As 0.37779(2) 0.87344(2) 0.07586(2) 0.02308(8) Uani 1 1 d .

loop_
_atom_site_aniso_label
_atom_site_aniso_U_11
_atom_site_aniso_U_22
_atom_site_aniso_U_33
_atom_site_aniso_U_23
_atom_site_aniso_U_13
_atom_site_aniso_U_12
C1 0.0270(17) 0.0199(17) 0.0211(15) 0.0019(13) 0.0131(13) -0.0028(14)
C2 0.0331(19) 0.0183(17) 0.0204(14) 0.0039(13) 0.0149(14) 0.0034(15)
C3 0.0234(17) 0.0226(17) 0.0186(14) 0.0050(13) 0.0100(13) 0.0009(14)
C4 0.0216(16) 0.0214(17) 0.0153(13) 0.0024(12) 0.0083(12) 0.0015(14)
C5 0.0241(17) 0.0225(17) 0.0194(14) 0.0017(13) 0.0134(13) 0.0006(14)
C6 0.045(2) 0.0194(18) 0.0299(17) 0.0041(15) 0.0183(16) 0.0080(17)
C7 0.057(3) 0.024(2) 0.055(2) -0.0099(18) 0.041(2) -0.0081(19)
C8 0.0275(19) 0.029(2) 0.0398(19) -0.0050(16) 0.0144(16) 0.0096(16)
C9 0.117(5) 0.029(2) 0.043(2) 0.0173(19) 0.044(3) 0.034(3)
C10 0.0265(17) 0.0259(18) 0.0202(15) -0.0020(14) 0.0104(13) -0.0029(15)
C11 0.042(2) 0.030(2) 0.0317(18) -0.0107(16) 0.0191(16) -0.0034(18)
C12 0.053(3) 0.039(2) 0.0184(16) 0.0031(16) 0.0082(16) -0.005(2)
C13 0.0254(18) 0.030(2) 0.0304(17) -0.0018(15) 0.0108(14) -0.0029(16)
C14 0.0263(18) 0.0292(19) 0.0293(17) 0.0010(15) 0.0188(14) -0.0021(15)
C15 0.030(2) 0.036(2) 0.0356(19) 0.0001(16) 0.0180(16) 0.0042(17)
C16 0.0226(18) 0.043(2) 0.0386(19) 0.0005(18) 0.0170(16) -0.0043(17)
C17 0.035(2) 0.045(2) 0.0335(19) 0.0022(17) 0.0235(16) -0.0022(18)
C18 0.0201(16) 0.0205(17) 0.0194(14) -0.0006(12) 0.0065(12) -0.0018(14)
C19 0.0185(15) 0.0220(17) 0.0163(14) -0.0009(12) 0.0040(12) -0.0036(13)
C20 0.0178(15) 0.0252(18) 0.0164(14) 0.0022(13) 0.0053(12) -0.0008(14)
C21 0.0166(16) 0.0272(18) 0.0223(15) -0.0014(14) 0.0058(12) -0.0006(14)
C22 0.0164(15) 0.0273(18) 0.0182(14) -0.0016(13) 0.0049(12) -0.0042(14)
C23 0.0192(16) 0.0250(18) 0.0190(14) -0.0011(13) 0.0078(12) -0.0011(14)
C24 0.0313(19) 0.034(2) 0.0246(16) 0.0020(15) 0.0142(14) -0.0009(17)
C25 0.0199(16) 0.0278(19) 0.0243(15) -0.0029(14) 0.0086(13) 0.0015(14)
C26 0.0319(19) 0.0281(19) 0.0266(16) -0.0068(15) 0.0135(15) -0.0063(16)
C27 0.0175(17) 0.034(2) 0.0319(17) 0.0038(16) 0.0070(14) 0.0056(15)
C28 0.030(2) 0.034(2) 0.042(2) 0.0098(18) 0.0106(17) 0.0120(18)
C29 0.0192(19) 0.049(3) 0.049(2) 0.006(2) 0.0061(17) 0.0032(18)
C30 0.029(2) 0.036(2) 0.047(2) -0.0013(19) 0.0173(17) 0.0079(18)
C31 0.0252(18) 0.033(2) 0.0264(16) 0.0029(15) 0.0097(14) -0.0086(16)
C32 0.0247(18) 0.048(2) 0.0302(18) 0.0023(17) 0.0140(15) -0.0079(18)
C33 0.033(2) 0.043(2) 0.0332(19) -0.0035(17) 0.0135(16) -0.0172(19)
C34 0.0310(19) 0.036(2) 0.0316(18) 0.0053(16) 0.0137(15) -0.0110(17)
C35 0.0201(16) 0.0280(18) 0.0209(15) 0.0074(14) 0.0088(13) -0.0014(14)
C36 0.0194(16) 0.0195(16) 0.0240(15) 0.0029(13) 0.0088(13) -0.0004(14)
C37 0.0190(16) 0.0169(16) 0.0270(15) -0.0020(13) 0.0094(13) -0.0031(13)
C38 0.0224(17) 0.0156(16) 0.0353(18) 0.0051(14) 0.0161(14) -0.0004(14)
C39 0.0207(17) 0.0220(17) 0.0307(17) 0.0160(14) 0.0122(14) 0.0009(14)
C40 0.0201(17) 0.0290(19) 0.0294(17) 0.0005(15) 0.0100(14) 0.0007(15)
C41 0.031(2) 0.041(2) 0.0386(19) -0.0002(17) 0.0217(16) -0.0049(18)
C42 0.0156(17) 0.047(2) 0.040(2) 0.0004(18) 0.0071(15) 0.0002(17)
C43 0.031(2) 0.034(2) 0.047(2) -0.0070(18) 0.0222(17) 0.0025(17)
C44 0.032(2) 0.0183(18) 0.054(2) -0.0019(17) 0.0234(18) -0.0009(16)
C45 0.047(3) 0.0176(19) 0.088(3) 0.003(2) 0.037(2) 0.0006(19)
C46 0.050(3) 0.029(2) 0.055(2) -0.0153(19) 0.036(2) -0.0127(19)
C47 0.040(2) 0.028(2) 0.069(3) -0.006(2) 0.039(2) -0.0017(18)
C48 0.0221(18) 0.046(2) 0.042(2) 0.0264(19) 0.0122(16) 0.0068(18)
C49 0.031(2) 0.074(4) 0.079(3) 0.060(3) 0.018(2) 0.014(2)
C50 0.0217(19) 0.039(2) 0.059(3) 0.023(2) 0.0149(18) 0.0070(18)
C51 0.0218(19) 0.080(4) 0.0272(18) 0.016(2) -0.0009(15) 0.004(2)
Co1 0.0173(3) 0.0174(3) 0.0160(2) 0.0022(2) 0.0088(2) 0.0006(2)
Co2 0.0141(2) 0.0173(3) 0.0155(2) 0.0020(2) 0.00519(19) -0.0010(2)
Co3 0.0158(3) 0.0153(3) 0.0182(2) 0.0033(2) 0.0058(2) -0.0003(2)
As1 0.01712(16) 0.01850(17) 0.01626(15) 0.00152(13) 0.00707(13) 0.00195(14)
As2 0.01651(16) 0.02197(18) 0.01917(15) 0.00043(13) 0.00821(13) 0.00094(14)
As3 0.01464(16) 0.0283(2) 0.01896(15) 0.00516(14) 0.00688(13) -0.00053(15)
As4 0.02893(19) 0.01785(18) 0.02050(16) -0.00044(14) 0.00865(14) -0.00095(15)
As5 0.02432(19) 0.0246(2) 0.02082(16) 0.00308(15) 0.00372(14) -0.00950(16)
As6 0.01774(16) 0.01664(17) 0.01849(15) 0.00263(13) 0.00657(13) -0.00195(14)
As7 0.02267(18) 0.01860(18) 0.03252(18) 0.00290(15) 0.01584(15) 0.00079(15)
As8 0.01830(18) 0.02035(19) 0.03224(19) 0.00923(15) 0.00288(15) -0.00163(15)
As9 0.0432(2) 0.02006(19) 0.01989(17) -0.00060(14) 0.01240(16) -0.00733(18)
As10 0.0318(2) 0.02009(19) 0.03038(18) 0.00269(15) 0.01875(16) 0.00259(16)
As11 0.01736(17) 0.02189(19) 0.02930(18) 0.00762(15) 0.00814(14) 0.00103(15)
As12 0.02845(19) 0.02167(19) 0.01905(16) -0.00046(14) 0.00912(14) -0.00365(16)

loop_
_atom_type_symbol
_atom_type_description
_atom_type_scat_dispersion_real
_atom_type_scat_dispersion_imag
_atom_type_scat_source
C C 0.0181 0.0091 'International Tables Vol C Tables 4.2.6.8 and 6.1.1.4'
H H 0.0000 0.0000 'International Tables Vol C Tables 4.2.6.8 and 6.1.1.4'
As As -0.9300 1.0051 'International Tables Vol C Tables 4.2.6.8 and 6.1.1.4'
Co Co -2.3653 3.6143 'International Tables Vol C Tables 4.2.6.8 and 6.1.1.4'

loop_
_exptl_crystal_face_index_h
_exptl_crystal_face_index_k
_exptl_crystal_face_index_l
_exptl_crystal_face_perp_dist
_exptl_oxdiff_crystal_face_indexfrac_h
_exptl_oxdiff_crystal_face_indexfrac_k
_exptl_oxdiff_crystal_face_indexfrac_l
_exptl_oxdiff_crystal_face_x
_exptl_oxdiff_crystal_face_y
_exptl_oxdiff_crystal_face_z
3 10 1 0.0132 3.0000 10.0003 0.9992 0.4376 0.1748 0.8777
-12 -8 4 0.0214 -12.0000 -8.0003 4.0008 -0.7876 -0.3467 -0.5283
9 -9 -6 0.0183 8.9999 -9.0002 -5.9995 0.1548 0.0563 -0.9959
-10 9 7 0.0167 -9.9999 9.0002 6.9995 -0.1901 -0.1035 1.0179
-1 1 -17 0.0033 -1.0002 0.9999 -16.9995 -0.3805 0.8997 -0.0277
1 -1 17 0.0033 1.0002 -0.9999 16.9995 0.3805 -0.8997 0.0277

loop_
_geom_angle_atom_site_label_1
_geom_angle_atom_site_label_2
_geom_angle_atom_site_label_3
_geom_angle
C2 C1 C5 111.3(3)
C2 C1 Co1 72.0(2)
C5 C1 Co1 71.79(19)
C1 C2 C6 127.4(3)
C1 C2 Co1 68.67(19)
C3 C2 C1 105.4(3)
C3 C2 C6 126.1(3)
C3 C2 Co1 68.42(19)
C6 C2 Co1 136.0(2)
C2 C3 C4 111.3(3)
C2 C3 Co1 72.31(18)
C4 C3 Co1 71.33(18)
C3 C4 C5 106.3(3)
C3 C4 C10 117.8(3)
C3 C4 Co1 68.61(17)
C5 C4 C10 134.9(3)
C5 C4 Co1 70.52(17)
C10 C4 Co1 133.4(2)
C1 C5 C4 105.7(3)
C1 C5 C14 120.4(3)
C1 C5 Co1 68.31(18)
C4 C5 C14 133.0(3)
C4 C5 Co1 69.23(18)
C14 C5 Co1 134.6(2)
C2 C6 C7 111.4(3)
C2 C6 C8 112.7(3)
C2 C6 C9 106.2(3)
C7 C6 C8 109.5(3)
C7 C6 C9 108.9(4)
C8 C6 C9 108.0(4)
C11 C10 C4 117.5(3)
C11 C10 C12 108.7(3)
C11 C10 C13 106.3(3)
C12 C10 C4 106.3(3)
C12 C10 C13 107.4(3)
C13 C10 C4 110.3(3)
C5 C14 C15 115.6(3)
C5 C14 C16 110.3(3)
C5 C14 C17 107.6(3)
C15 C14 C16 105.7(3)
C17 C14 C15 111.0(3)
C17 C14 C16 106.3(3)
C19 C18 C22 111.8(3)
C19 C18 Co2 72.85(19)
C22 C18 Co2 71.80(19)
C18 C19 C20 104.5(3)
C18 C19 C23 126.9(3)
C18 C19 Co2 68.32(18)
C20 C19 C23 128.1(3)
C20 C19 Co2 68.44(18)
C23 C19 Co2 133.3(2)
C19 C20 C21 112.4(3)
C19 C20 Co2 72.56(17)
C21 C20 Co2 72.40(18)
C20 C21 C22 105.2(3)
C20 C21 C27 120.7(3)
C20 C21 Co2 67.96(17)
C22 C21 C27 133.6(3)
C22 C21 Co2 69.53(17)
C27 C21 Co2 132.5(2)
C18 C22 C21 106.0(3)
C18 C22 C31 118.7(3)
C18 C22 Co2 68.21(18)
C21 C22 C31 134.1(3)
C21 C22 Co2 70.73(18)
C31 C22 Co2 134.1(2)
C19 C23 C24 111.2(3)
C19 C23 C25 111.9(3)
C19 C23 C26 107.9(3)
C24 C23 C25 109.8(3)
C24 C23 C26 107.6(3)
C25 C23 C26 108.2(3)
C21 C27 C28 110.3(3)
C21 C27 C29 109.6(3)
C28 C27 C29 105.6(3)
C30 C27 C21 113.1(3)
C30 C27 C28 106.5(3)
C30 C27 C29 111.5(3)
C22 C31 C33 107.3(3)
C22 C31 C34 111.0(3)
C32 C31 C22 116.9(3)
C32 C31 C33 108.5(3)
C32 C31 C34 106.2(3)
C34 C31 C33 106.6(3)
C36 C35 C39 111.3(3)
C36 C35 Co3 71.64(19)
C39 C35 Co3 71.90(18)
C35 C36 C40 124.8(3)
C35 C36 Co3 68.82(19)
C37 C36 C35 105.3(3)
C37 C36 C40 128.6(3)
C37 C36 Co3 68.12(19)
C40 C36 Co3 136.8(2)
C36 C37 C38 111.3(3)
C36 C37 Co3 72.42(19)
C38 C37 Co3 71.44(19)
C37 C38 C39 105.8(3)
C37 C38 C44 121.0(3)
C37 C38 Co3 68.14(19)
C39 C38 C44 132.6(3)
C39 C38 Co3 70.62(19)
C44 C38 Co3 131.9(2)
C35 C39 C38 106.1(3)
C35 C39 C48 117.8(3)
C35 C39 Co3 68.36(18)
C38 C39 C48 134.9(4)
C38 C39 Co3 69.01(18)
C48 C39 Co3 135.9(3)
C36 C40 C41 106.4(3)
C36 C40 C42 111.8(3)
C36 C40 C43 112.3(3)
C41 C40 C42 108.6(3)
C41 C40 C43 108.4(3)
C42 C40 C43 109.1(3)
C38 C44 C45 108.3(3)
C38 C44 C46 109.9(3)
C38 C44 C47 115.7(3)
C46 C44 C45 106.6(3)
C46 C44 C47 106.1(3)
C47 C44 C45 109.9(3)
C39 C48 C49 105.9(3)
C39 C48 C51 109.9(3)
C49 C48 C51 108.3(4)
C50 C48 C39 117.1(3)
C50 C48 C49 108.8(4)
C50 C48 C51 106.6(3)
C1 Co1 C2 39.33(14)
C1 Co1 C4 66.82(13)
C1 Co1 C5 39.90(13)
C1 Co1 As1 105.08(9)
C1 Co1 As2 103.17(9)
C1 Co1 As3 139.58(10)
C1 Co1 As4 137.22(10)
C2 Co1 C5 67.26(13)
C2 Co1 As1 95.75(9)
C2 Co1 As2 134.51(10)
C2 Co1 As3 102.07(10)
C2 Co1 As4 163.02(9)
C3 Co1 C1 65.55(13)
C3 Co1 C2 39.27(13)
C3 Co1 C4 40.06(13)
C3 Co1 C5 66.80(13)
C3 Co1 As1 121.90(10)
C3 Co1 As2 167.21(10)
C3 Co1 As3 91.43(10)
C3 Co1 As4 125.39(10)
C4 Co1 C2 67.36(12)
C4 Co1 C5 40.25(13)
C4 Co1 As1 161.66(9)
C4 Co1 As2 131.38(9)
C4 Co1 As3 116.67(9)
C4 Co1 As4 95.80(9)
C5 Co1 As1 141.04(9)
C5 Co1 As2 100.79(9)
C5 Co1 As3 156.40(9)
C5 Co1 As4 101.64(10)
As2 Co1 As1 65.495(17)
As3 Co1 As1 58.027(16)
As3 Co1 As2 101.31(2)
As4 Co1 As1 100.65(2)
As4 Co1 As2 58.286(16)
As4 Co1 As3 83.17(2)
C18 Co2 C19 38.82(13)
C18 Co2 C20 64.59(13)
C18 Co2 C21 66.26(13)
C18 Co2 C22 39.99(13)
C18 Co2 As1 88.72(9)
C18 Co2 As2 119.70(9)
C18 Co2 As6 148.01(10)
C19 Co2 C21 67.01(13)
C19 Co2 As1 106.21(9)
C19 Co2 As2 158.42(9)
C19 Co2 As6 110.27(9)
C20 Co2 C19 38.99(13)
C20 Co2 C21 39.64(13)
C20 Co2 C22 65.96(13)
C20 Co2 As1 145.11(10)
C20 Co2 As2 143.28(10)
C20 Co2 As6 96.09(10)
C21 Co2 As1 148.01(10)
C21 Co2 As2 105.51(9)
C21 Co2 As6 115.80(10)
C22 Co2 C19 66.99(12)
C22 Co2 C21 39.74(13)
C22 Co2 As1 108.29(9)
C22 Co2 As2 94.07(9)
C22 Co2 As6 155.40(10)
As2 Co2 As1 68.789(18)
As6 Co2 As1 96.04(2)
As6 Co2 As2 91.27(2)
C35 Co3 C36 39.53(12)
C35 Co3 C38 67.03(14)
C35 Co3 C39 39.73(14)
C35 Co3 As8 123.58(10)
C35 Co3 As9 162.06(10)
C35 Co3 As11 116.51(9)
C35 Co3 As12 92.04(10)
C36 Co3 C39 67.35(12)
C36 Co3 As8 92.00(9)
C36 Co3 As9 126.36(9)
C36 Co3 As11 155.79(9)
C36 Co3 As12 110.60(9)
C37 Co3 C35 65.86(13)
C37 Co3 C36 39.46(13)
C37 Co3 C38 40.42(13)
C37 Co3 C39 67.06(13)
C37 Co3 As8 95.81(9)
C37 Co3 As9 96.28(9)
C37 Co3 As11 149.58(10)
C37 Co3 As12 149.88(10)
C38 Co3 C36 67.78(13)
C38 Co3 C39 40.37(14)
C38 Co3 As8 130.81(10)
C38 Co3 As9 98.56(10)
C38 Co3 As11 110.29(10)
C38 Co3 As12 149.35(10)
C39 Co3 As8 159.22(9)
C39 Co3 As9 133.34(10)
C39 Co3 As11 95.19(9)
C39 Co3 As12 109.46(10)
As8 Co3 As9 57.158(18)
As11 Co3 As8 105.23(2)
As11 Co3 As9 77.76(2)
As11 Co3 As12 57.913(18)
As12 Co3 As8 79.13(2)
As12 Co3 As9 105.25(2)
Co1 As1 As2 57.117(16)
Co2 As1 Co1 111.16(2)
Co2 As1 As2 55.574(16)
Co2 As1 As3 116.30(2)
As3 As1 Co1 60.316(16)
As3 As1 As2 97.129(17)
Co1 As2 As1 57.388(16)
Co2 As2 Co1 111.49(2)
Co2 As2 As1 55.637(16)
Co2 As2 As4 115.38(2)
As4 As2 Co1 60.136(17)
As4 As2 As1 96.418(17)
As1 As3 Co1 61.657(16)
As1 As3 As5 103.078(17)
As5 As3 Co1 96.50(2)
Co1 As4 As5 96.25(2)
As2 As4 Co1 61.578(17)
As2 As4 As5 103.641(18)
As3 As5 As4 83.510(17)
As3 As5 As6 98.444(18)
As6 As5 As4 91.505(17)
Co2 As6 As5 116.72(2)
Co2 As6 As7 122.70(2)
Co2 As6 As10 120.32(2)
As5 As6 As10 92.686(18)
As7 As6 As5 96.092(18)
As7 As6 As10 102.063(18)
As8 As7 As6 100.810(19)
As8 As7 As12 80.182(17)
As12 As7 As6 104.592(19)
As7 As8 Co3 99.20(2)
As9 As8 Co3 61.484(18)
As9 As8 As7 107.03(2)
As8 As9 Co3 61.358(18)
As8 As9 As10 107.703(19)
As10 As9 Co3 100.26(2)
As9 As10 As6 100.085(19)
As9 As10 As11 78.507(17)
As11 As10 As6 104.173(19)
As10 As11 Co3 100.663(19)
As12 As11 Co3 61.090(18)
As12 As11 As10 107.541(19)
As7 As12 Co3 99.063(19)
As11 As12 Co3 60.997(18)
As11 As12 As7 106.672(19)

loop_
_geom_bond_atom_site_label_1
_geom_bond_atom_site_label_2
_geom_bond_distance
C1 C2 1.417(5)
C1 C5 1.437(5)
C1 Co1 2.082(3)
C2 C3 1.412(5)
C2 C6 1.519(5)
C2 Co1 2.126(3)
C3 C4 1.434(5)
C3 Co1 2.075(3)
C4 C5 1.459(5)
C4 C10 1.544(5)
C4 Co1 2.111(3)
C5 C14 1.532(5)
C5 Co1 2.128(3)
C6 C7 1.526(6)
C6 C8 1.530(5)
C6 C9 1.537(5)
C10 C11 1.527(5)
C10 C12 1.541(5)
C10 C13 1.541(5)
C14 C15 1.543(5)
C14 C16 1.544(5)
C14 C17 1.538(5)
C18 C19 1.407(5)
C18 C22 1.444(5)
C18 Co2 2.086(3)
C19 C20 1.415(5)
C19 C23 1.517(5)
C19 Co2 2.145(3)
C20 C21 1.439(5)
C20 Co2 2.091(3)
C21 C22 1.456(5)
C21 C27 1.539(5)
C21 Co2 2.150(3)
C22 C31 1.542(5)
C22 Co2 2.134(3)
C23 C24 1.527(5)
C23 C25 1.535(4)
C23 C26 1.541(5)
C27 C28 1.540(5)
C27 C29 1.549(5)
C27 C30 1.528(5)
C31 C32 1.538(6)
C31 C33 1.547(5)
C31 C34 1.545(5)
C35 C36 1.420(4)
C35 C39 1.431(5)
C35 Co3 2.081(3)
C36 C37 1.412(5)
C36 C40 1.517(5)
C36 Co3 2.118(3)
C37 C38 1.440(5)
C37 Co3 2.062(3)
C38 C39 1.461(5)
C38 C44 1.531(5)
C38 Co3 2.106(3)
C39 C48 1.537(5)
C39 Co3 2.128(3)
C40 C41 1.535(5)
C40 C42 1.537(5)
C40 C43 1.542(5)
C44 C45 1.541(5)
C44 C46 1.536(6)
C44 C47 1.539(5)
C48 C49 1.542(6)
C48 C50 1.525(6)
C48 C51 1.544(7)
Co1 As1 2.4702(6)
Co1 As2 2.4627(6)
Co1 As3 2.4383(6)
Co1 As4 2.4284(6)
Co2 As1 2.3628(6)
Co2 As2 2.3610(6)
Co2 As6 2.2628(6)
Co3 As8 2.4525(6)
Co3 As9 2.4554(6)
Co3 As11 2.4402(6)
Co3 As12 2.4423(6)
As1 As2 2.6684(5)
As1 As3 2.3809(5)
As2 As4 2.3821(5)
As3 As5 2.4156(5)
As4 As5 2.4350(6)
As5 As6 2.4352(4)
As6 As7 2.4312(5)
As6 As10 2.4472(5)
As7 As8 2.4130(5)
As7 As12 2.4282(5)
As8 As9 2.3478(6)
As9 As10 2.4277(6)
As10 As11 2.4288(5)
As11 As12 2.3638(6)
